data_4342321
loop_
_publ_author_name
'Maity, Suvendu'
'Kundu, Suman'
'Weyherm\"uller, Thomas'
'Ghosh, Prasanta'

_publ_section_title
;
 Tris(2,2'-azobispyridine) Complexes of Copper(II): X-ray Structures,
 Reactivities, and the Radical Nonradical Bis(ligand) Analogues.
;
_journal_issue 4
_journal_name_full 'Inorganic chemistry'
_journal_page_first 1300
_journal_page_last 1313
_journal_paper_doi 10.1021/ic502750u
_journal_volume 54
_journal_year 2015
_chemical_compound_source 'Dichloromethane, Hexane'
_chemical_formula_moiety 'C30 H24 Cu N10, 2(F6 P)'
_chemical_formula_sum 'C30 H24 Cu F12 N10 P2'
_chemical_formula_weight 878.07
_chemical_name_systematic
; 
 ? 
;
_space_group_IT_number 60
_symmetry_cell_setting orthorhombic
_symmetry_Int_Tables_number 60
_symmetry_space_group_name_Hall '-P 2n 2ab'
_symmetry_space_group_name_H-M 'P b c n'
_atom_sites_solution_hydrogens geom
_atom_sites_solution_primary direct
_atom_sites_solution_secondary difmap
_audit_block_code WGT-PG-500-14
_audit_creation_date 2011-05-04
_audit_creation_method SHELXL-97
_cell_angle_alpha 90.00
_cell_angle_beta 90.00
_cell_angle_gamma 90.00
_cell_formula_units_Z 4
_cell_length_a 9.9196(13)
_cell_length_b 22.4852(14)
_cell_length_c 16.444(2)
_cell_measurement_reflns_used 57797
_cell_measurement_temperature 100(2)
_cell_measurement_theta_max 29.0996
_cell_measurement_theta_min 2.6378
_cell_volume 3667.7(7)
_computing_cell_refinement 'DENZO (Bruker AXS, 2006)'
_computing_data_collection 'DATCOL (Bruker AXS, 2006)'
_computing_data_reduction 'DENZO (Bruker AXS, 2006)'
_computing_structure_refinement 'SHELXL-97 (Sheldrick, 1997)'
_computing_structure_solution 'SHELXS-97 (Sheldrick, 1990)'
_diffrn_ambient_temperature 100(2)
_diffrn_detector_area_resol_mean 18.02
_diffrn_measured_fraction_theta_full 0.998
_diffrn_measured_fraction_theta_max 0.998
_diffrn_measurement_device_type 'Bruker AXS Enraf-Nonius KappaCCD'
_diffrn_measurement_method 'CCD \f- and \w-scans'
_diffrn_radiation_monochromator graphite
_diffrn_radiation_source '0.2 x 2mm^2^ focus rotating anode'
_diffrn_radiation_type MoK\a
_diffrn_radiation_wavelength 0.71073
_diffrn_reflns_av_R_equivalents 0.0590
_diffrn_reflns_av_sigmaI/netI 0.0330
_diffrn_reflns_limit_h_max 13
_diffrn_reflns_limit_h_min -13
_diffrn_reflns_limit_k_max 30
_diffrn_reflns_limit_k_min -30
_diffrn_reflns_limit_l_max 22
_diffrn_reflns_limit_l_min -22
_diffrn_reflns_number 45549
_diffrn_reflns_theta_full 29.10
_diffrn_reflns_theta_max 29.10
_diffrn_reflns_theta_min 3.01
_exptl_absorpt_coefficient_mu 0.782
_exptl_absorpt_correction_T_max 0.85971
_exptl_absorpt_correction_T_min 0.70910
_exptl_absorpt_correction_type gaussian
_exptl_absorpt_process_details 'SADABS (Bruker AXS, 2008)'
_exptl_crystal_colour brown
_exptl_crystal_density_diffrn 1.590
_exptl_crystal_density_method 'not measured'
_exptl_crystal_description prism
_exptl_crystal_F_000 1764
_exptl_crystal_size_max 0.5
_exptl_crystal_size_mid 0.17
_exptl_crystal_size_min 0.16
_refine_diff_density_max 1.123
_refine_diff_density_min -0.532
_refine_diff_density_rms 0.094
_refine_ls_extinction_method none
_refine_ls_goodness_of_fit_ref 1.138
_refine_ls_hydrogen_treatment constr
_refine_ls_matrix_type full
_refine_ls_number_parameters 313
_refine_ls_number_reflns 4924
_refine_ls_number_restraints 164
_refine_ls_restrained_S_all 1.137
_refine_ls_R_factor_all 0.1084
_refine_ls_R_factor_gt 0.0820
_refine_ls_shift/su_max 0.001
_refine_ls_shift/su_mean 0.000
_refine_ls_structure_factor_coef Fsqd
_refine_ls_weighting_details 'calc w=1/[\s^2^(Fo^2^)+(0.0588P)^2^+13.1144P] where P=(Fo^2^+2Fc^2^)/3'
_refine_ls_weighting_scheme calc
_refine_ls_wR_factor_gt 0.1881
_refine_ls_wR_factor_ref 0.2042
_reflns_number_gt 3661
_reflns_number_total 4924
_reflns_threshold_expression >2sigma(I)
_cod_data_source_file ic502750u_si_002.cif
_cod_data_source_block 2[PF6]2
_cod_depositor_comments 'Adding full bibliography for 4342320--4342322.cif.'
_cod_original_sg_symbol_Hall '-p 2n 2ab'
_cod_database_code 4342321

loop_
_symmetry_equiv_pos_as_xyz
'x, y, z'
'-x+1/2, -y+1/2, z+1/2'
'-x, y, -z+1/2'
'x+1/2, -y+1/2, -z'
'-x, -y, -z'
'x-1/2, y-1/2, -z-1/2'
'x, -y, z-1/2'
'-x-1/2, y-1/2, z'

loop_
_atom_site_label
_atom_site_type_symbol
_atom_site_fract_x
_atom_site_fract_y
_atom_site_fract_z
_atom_site_U_iso_or_equiv
_atom_site_adp_type
_atom_site_occupancy
_atom_site_symmetry_multiplicity
_atom_site_calc_flag
_atom_site_refinement_flags
_atom_site_disorder_assembly
_atom_site_disorder_group
Cu1 Cu 0.0000 0.03157(3) 0.2500 0.0317(2) Uani 1 2 d S . .
N1 N 0.1030(3) 0.09563(14) 0.1903(2) 0.0310(7) Uani 1 1 d . . .
C2 C 0.0421(5) 0.1347(2) 0.1415(3) 0.0420(10) Uani 1 1 d . . .
H2 H -0.0521 0.1311 0.1323 0.050 Uiso 1 1 calc R . .
C3 C 0.1127(6) 0.1806(2) 0.1035(3) 0.0527(13) Uani 1 1 d . . .
H3 H 0.0668 0.2084 0.0699 0.063 Uiso 1 1 calc R . .
C4 C 0.2489(6) 0.1852(2) 0.1152(3) 0.0527(13) Uani 1 1 d . . .
H4 H 0.2986 0.2159 0.0893 0.063 Uiso 1 1 calc R . .
C5 C 0.3137(5) 0.1446(2) 0.1651(3) 0.0445(11) Uani 1 1 d . . .
H5 H 0.4083 0.1467 0.1736 0.053 Uiso 1 1 calc R . .
C6 C 0.2374(4) 0.10126(17) 0.2020(2) 0.0316(8) Uani 1 1 d . . .
N7 N 0.3066(4) 0.06167(17) 0.2551(2) 0.0406(8) Uani 1 1 d . A .
N8 N 0.2314(3) 0.03296(14) 0.3014(2) 0.0329(7) Uani 1 1 d D . .
C9 C 0.2997(10) -0.0016(4) 0.3634(5) 0.034(2) Uani 0.521(5) 1 d PD A 1
C10 C 0.4291(10) 0.0124(5) 0.3870(7) 0.081(3) Uani 0.521(5) 1 d PD A 1
H10 H 0.4737 0.0471 0.3679 0.097 Uiso 0.521(5) 1 calc PR A 1
C11 C 0.4909(11) -0.0273(5) 0.4408(8) 0.095(4) Uani 0.521(5) 1 d PD A 1
H11 H 0.5799 -0.0197 0.4595 0.114 Uiso 0.521(5) 1 calc PR A 1
C12 C 0.4247(12) -0.0763(5) 0.4663(7) 0.074(3) Uani 0.521(5) 1 d PD A 1
H12 H 0.4669 -0.1037 0.5021 0.089 Uiso 0.521(5) 1 calc PR A 1
C13 C 0.2945(12) -0.0861(6) 0.4394(8) 0.074(2) Uani 0.521(5) 1 d PD A 1
H13 H 0.2482 -0.1205 0.4579 0.089 Uiso 0.521(5) 1 calc PR A 1
N14 N 0.2305(11) -0.0488(5) 0.3880(8) 0.061(3) Uani 0.521(5) 1 d PD A 1
C9' C 0.3039(10) -0.0146(4) 0.3427(6) 0.034(2) Uani 0.479(5) 1 d PD A 2
C10' C 0.4255(11) -0.0386(5) 0.3198(8) 0.081(3) Uani 0.479(5) 1 d PD A 2
H10' H 0.4747 -0.0232 0.2750 0.097 Uiso 0.479(5) 1 calc PR A 2
C11' C 0.4743(11) -0.0869(5) 0.3653(9) 0.095(4) Uani 0.479(5) 1 d PD A 2
H11' H 0.5580 -0.1049 0.3518 0.114 Uiso 0.479(5) 1 calc PR A 2
C12' C 0.4008(14) -0.1076(5) 0.4286(8) 0.074(3) Uani 0.479(5) 1 d PD A 2
H12' H 0.4318 -0.1403 0.4598 0.089 Uiso 0.479(5) 1 calc PR A 2
C13' C 0.2795(13) -0.0802(6) 0.4469(10) 0.074(2) Uani 0.479(5) 1 d PD A 2
H13' H 0.2291 -0.0949 0.4917 0.089 Uiso 0.479(5) 1 calc PR A 2
N14' N 0.2289(12) -0.0337(6) 0.4049(8) 0.061(3) Uani 0.479(5) 1 d PD A 2
N21 N -0.0607(4) -0.03573(15) 0.3210(2) 0.0393(8) Uani 1 1 d . . .
C22 C -0.1169(5) -0.0307(2) 0.3951(3) 0.0536(13) Uani 1 1 d . A .
H22 H -0.1334 0.0078 0.4168 0.064 Uiso 1 1 calc R . .
C23 C -0.1514(7) -0.0802(3) 0.4405(4) 0.076(2) Uani 1 1 d . . .
H23 H -0.1914 -0.0760 0.4927 0.091 Uiso 1 1 calc R A .
C24 C -0.1265(9) -0.1357(3) 0.4083(5) 0.092(3) Uani 1 1 d . A .
H24 H -0.1495 -0.1704 0.4382 0.111 Uiso 1 1 calc R . .
C25 C -0.0683(7) -0.1407(2) 0.3331(5) 0.080(2) Uani 1 1 d . . .
H25 H -0.0519 -0.1788 0.3105 0.096 Uiso 1 1 calc R A .
C26 C -0.0333(4) -0.08967(19) 0.2899(3) 0.0432(11) Uani 1 1 d . . .
P30 P 0.6917(9) 0.2215(3) 0.1073(5) 0.0413(12) Uani 0.413(4) 1 d PD B 1
F31 F 0.5819(15) 0.2130(4) 0.0373(9) 0.072(3) Uani 0.413(4) 1 d PD B 1
F32 F 0.6789(11) 0.2919(3) 0.0980(7) 0.065(3) Uani 0.413(4) 1 d PD B 1
F33 F 0.8098(14) 0.2220(7) 0.0411(9) 0.066(2) Uani 0.413(4) 1 d PD B 1
F34 F 0.7046(19) 0.1509(3) 0.1154(10) 0.0723(17) Uani 0.413(4) 1 d PD B 1
F35 F 0.5755(17) 0.2220(6) 0.1742(10) 0.063(2) Uani 0.413(4) 1 d PD B 1
F36 F 0.8017(17) 0.2294(6) 0.1777(9) 0.0557(17) Uani 0.413(4) 1 d PD B 1
P40 P 0.6882(12) 0.2269(4) 0.1221(6) 0.0413(12) Uani 0.395(7) 1 d PD C 2
F41 F 0.5676(15) 0.2342(5) 0.0595(8) 0.072(3) Uani 0.395(7) 1 d PD C 2
F42 F 0.6891(14) 0.2974(4) 0.1362(7) 0.065(3) Uani 0.395(7) 1 d PD C 2
F43 F 0.8004(16) 0.2378(9) 0.0532(10) 0.066(2) Uani 0.395(7) 1 d PD C 2
F44 F 0.689(2) 0.1572(4) 0.1057(12) 0.0723(17) Uani 0.395(7) 1 d PD C 2
F45 F 0.5833(18) 0.2199(7) 0.1941(8) 0.063(2) Uani 0.395(7) 1 d PD C 2
F46 F 0.8082(17) 0.2183(7) 0.1871(10) 0.0557(17) Uani 0.395(7) 1 d PD C 2
P50 P 0.6901(10) 0.2196(5) 0.0892(6) 0.0413(12) Uani 0.192(6) 1 d PD D 3
F51 F 0.639(2) 0.2027(7) 0.0003(8) 0.072(3) Uani 0.192(6) 1 d PD D 3
F52 F 0.670(2) 0.2887(6) 0.0700(12) 0.065(3) Uani 0.192(6) 1 d PD D 3
F53 F 0.8421(14) 0.2271(12) 0.0574(12) 0.066(2) Uani 0.192(6) 1 d PD D 3
F54 F 0.714(2) 0.1510(6) 0.1084(13) 0.0723(17) Uani 0.192(6) 1 d PD D 3
F55 F 0.5407(12) 0.2162(8) 0.1236(11) 0.063(2) Uani 0.192(6) 1 d PD D 3
F56 F 0.7412(17) 0.2359(8) 0.1794(7) 0.0557(17) Uani 0.192(6) 1 d PD D 3

loop_
_atom_site_aniso_label
_atom_site_aniso_U_11
_atom_site_aniso_U_22
_atom_site_aniso_U_33
_atom_site_aniso_U_23
_atom_site_aniso_U_13
_atom_site_aniso_U_12
Cu1 0.0351(4) 0.0222(3) 0.0378(4) 0.000 0.0058(3) 0.000
N1 0.0348(17) 0.0246(14) 0.0334(16) 0.0007(13) 0.0068(14) 0.0021(13)
C2 0.043(2) 0.038(2) 0.045(2) 0.0086(19) 0.006(2) 0.0052(18)
C3 0.064(3) 0.046(3) 0.048(3) 0.018(2) 0.005(2) 0.000(2)
C4 0.068(3) 0.045(3) 0.046(3) 0.010(2) 0.005(3) -0.021(2)
C5 0.048(3) 0.052(3) 0.033(2) 0.0030(19) 0.008(2) -0.020(2)
C6 0.035(2) 0.0295(18) 0.0300(18) -0.0066(15) 0.0071(16) -0.0027(16)
N7 0.0342(17) 0.0458(19) 0.042(2) 0.0039(17) 0.0062(17) -0.0041(15)
N8 0.0325(17) 0.0284(15) 0.0379(17) -0.0019(14) -0.0006(14) -0.0010(13)
C9 0.034(2) 0.035(4) 0.032(5) -0.004(4) 0.005(3) 0.008(3)
C10 0.042(4) 0.080(6) 0.122(9) 0.053(6) -0.003(5) 0.002(4)
C11 0.036(4) 0.102(8) 0.147(11) 0.058(7) -0.021(5) 0.006(5)
C12 0.068(6) 0.053(6) 0.101(9) 0.025(5) -0.024(6) 0.000(5)
C13 0.088(6) 0.048(4) 0.087(5) 0.026(4) -0.040(4) -0.016(4)
N14 0.071(3) 0.031(6) 0.081(6) 0.016(5) -0.031(4) -0.019(3)
C9' 0.034(2) 0.035(4) 0.032(5) -0.004(4) 0.005(3) 0.008(3)
C10' 0.042(4) 0.080(6) 0.122(9) 0.053(6) -0.003(5) 0.002(4)
C11' 0.036(4) 0.102(8) 0.147(11) 0.058(7) -0.021(5) 0.006(5)
C12' 0.068(6) 0.053(6) 0.101(9) 0.025(5) -0.024(6) 0.000(5)
C13' 0.088(6) 0.048(4) 0.087(5) 0.026(4) -0.040(4) -0.016(4)
N14' 0.071(3) 0.031(6) 0.081(6) 0.016(5) -0.031(4) -0.019(3)
N21 0.0314(17) 0.0322(17) 0.054(2) 0.0122(16) -0.0043(16) 0.0014(14)
C22 0.047(3) 0.051(3) 0.062(3) 0.027(3) 0.005(2) 0.004(2)
C23 0.074(4) 0.066(4) 0.087(5) 0.047(4) 0.014(4) 0.005(3)
C24 0.109(6) 0.056(4) 0.112(6) 0.049(4) 0.005(5) -0.009(4)
C25 0.083(4) 0.030(2) 0.126(6) 0.026(3) -0.014(5) 0.000(3)
C26 0.034(2) 0.0303(19) 0.065(3) 0.010(2) -0.018(2) -0.0029(16)
P30 0.0415(8) 0.0380(13) 0.044(3) 0.0139(18) 0.0069(19) 0.0047(9)
F31 0.092(5) 0.047(5) 0.076(8) 0.019(5) -0.047(5) -0.012(5)
F32 0.076(3) 0.040(2) 0.078(9) 0.016(4) 0.014(6) -0.001(2)
F33 0.074(4) 0.077(6) 0.048(4) 0.004(4) 0.021(3) 0.010(4)
F34 0.113(5) 0.0347(19) 0.070(3) 0.015(2) -0.019(3) 0.017(2)
F35 0.052(3) 0.076(3) 0.062(6) 0.026(4) 0.020(4) -0.002(2)
F36 0.048(3) 0.074(5) 0.046(3) 0.015(3) 0.000(2) -0.001(3)
P40 0.0415(8) 0.0380(13) 0.044(3) 0.0139(18) 0.0069(19) 0.0047(9)
F41 0.092(5) 0.047(5) 0.076(8) 0.019(5) -0.047(5) -0.012(5)
F42 0.076(3) 0.040(2) 0.078(9) 0.016(4) 0.014(6) -0.001(2)
F43 0.074(4) 0.077(6) 0.048(4) 0.004(4) 0.021(3) 0.010(4)
F44 0.113(5) 0.0347(19) 0.070(3) 0.015(2) -0.019(3) 0.017(2)
F45 0.052(3) 0.076(3) 0.062(6) 0.026(4) 0.020(4) -0.002(2)
F46 0.048(3) 0.074(5) 0.046(3) 0.015(3) 0.000(2) -0.001(3)
P50 0.0415(8) 0.0380(13) 0.044(3) 0.0139(18) 0.0069(19) 0.0047(9)
F51 0.092(5) 0.047(5) 0.076(8) 0.019(5) -0.047(5) -0.012(5)
F52 0.076(3) 0.040(2) 0.078(9) 0.016(4) 0.014(6) -0.001(2)
F53 0.074(4) 0.077(6) 0.048(4) 0.004(4) 0.021(3) 0.010(4)
F54 0.113(5) 0.0347(19) 0.070(3) 0.015(2) -0.019(3) 0.017(2)
F55 0.052(3) 0.076(3) 0.062(6) 0.026(4) 0.020(4) -0.002(2)
F56 0.048(3) 0.074(5) 0.046(3) 0.015(3) 0.000(2) -0.001(3)

loop_
_atom_type_symbol
_atom_type_description
_atom_type_scat_dispersion_real
_atom_type_scat_dispersion_imag
_atom_type_scat_source
C C 0.0033 0.0016 'International Tables Vol C Tables 4.2.6.8 and 6.1.1.4'
H H 0.0000 0.0000 'International Tables Vol C Tables 4.2.6.8 and 6.1.1.4'
N N 0.0061 0.0033 'International Tables Vol C Tables 4.2.6.8 and 6.1.1.4'
F F 0.0171 0.0103 'International Tables Vol C Tables 4.2.6.8 and 6.1.1.4'
P P 0.1023 0.0942 'International Tables Vol C Tables 4.2.6.8 and 6.1.1.4'
Cu Cu 0.3201 1.2651 'International Tables Vol C Tables 4.2.6.8 and 6.1.1.4'

loop_
_exptl_crystal_face_index_h
_exptl_crystal_face_index_k
_exptl_crystal_face_index_l
_exptl_crystal_face_perp_dist
-2.00 -1.00 0.00 0.1500
2.00 1.00 0.00 0.1100
0.00 0.00 -1.00 0.1200
1.00 3.00 0.00 0.1600
0.00 -1.00 0.00 0.2300
-1.00 3.00 0.00 0.2800
2.00 1.00 2.00 0.1300
-2.00 -1.00 5.00 0.1170

loop_
_geom_angle_atom_site_label_1
_geom_angle_atom_site_label_2
_geom_angle_atom_site_label_3
_geom_angle
_geom_angle_site_symmetry_1
_geom_angle_site_symmetry_3
N21 Cu1 N21 81.9(2) . 3
N21 Cu1 N1 95.93(14) . 3
N21 Cu1 N1 166.75(14) 3 3
N21 Cu1 N1 166.75(14) . .
N21 Cu1 N1 95.94(14) 3 .
N1 Cu1 N1 89.06(18) 3 .
N21 Cu1 N8 85.92(13) . 3
N21 Cu1 N8 95.19(13) 3 3
N1 Cu1 N8 71.59(13) 3 3
N1 Cu1 N8 107.32(13) . 3
N21 Cu1 N8 95.19(13) . .
N21 Cu1 N8 85.92(13) 3 .
N1 Cu1 N8 107.31(13) 3 .
N1 Cu1 N8 71.59(13) . .
N8 Cu1 N8 178.54(15) 3 .
C2 N1 C6 118.0(4) . .
C2 N1 Cu1 122.2(3) . .
C6 N1 Cu1 119.7(3) . .
N1 C2 C3 121.9(5) . .
C4 C3 C2 119.2(5) . .
C3 C4 C5 119.4(4) . .
C6 C5 C4 118.2(5) . .
N1 C6 C5 123.1(4) . .
N1 C6 N7 120.3(3) . .
C5 C6 N7 116.7(4) . .
N8 N7 C6 114.2(3) . .
N7 N8 C9 115.3(5) . .
N7 N8 C9' 111.7(5) . .
C9 N8 C9' 17.8(6) . .
N7 N8 Cu1 110.9(3) . .
C9 N8 Cu1 132.4(5) . .
C9' N8 Cu1 127.9(5) . .
N14 C9 C10 125.4(7) . .
N14 C9 N8 113.7(8) . .
C10 C9 N8 120.7(8) . .
C9 C10 C11 116.2(9) . .
C12 C11 C10 120.3(9) . .
C11 C12 C13 119.0(9) . .
N14 C13 C12 122.8(9) . .
C9 N14 C13 116.4(8) . .
N14' C9' C10' 124.9(8) . .
N14' C9' N8 108.6(8) . .
C10' C9' N8 126.4(9) . .
C9' C10' C11' 117.4(9) . .
C12' C11' C10' 119.3(10) . .
C11' C12' C13' 118.9(10) . .
N14' C13' C12' 123.8(10) . .
C9' N14' C13' 115.7(9) . .
C26 N21 C22 120.3(4) . .
C26 N21 Cu1 113.5(3) . .
C22 N21 Cu1 126.1(3) . .
N21 C22 C23 121.6(6) . .
C24 C23 C22 118.5(6) . .
C25 C24 C23 119.7(5) . .
C24 C25 C26 120.0(6) . .
N21 C26 C25 119.9(5) . .
N21 C26 C26 115.5(3) . 3
C25 C26 C26 124.6(4) . 3
F35 P30 F31 90.3(3) . .
F35 P30 F34 90.4(3) . .
F31 P30 F34 89.9(3) . .
F35 P30 F32 90.0(3) . .
F31 P30 F32 89.7(3) . .
F34 P30 F32 179.4(4) . .
F35 P30 F33 178.8(4) . .
F31 P30 F33 90.6(3) . .
F34 P30 F33 90.3(3) . .
F32 P30 F33 89.2(3) . .
F35 P30 F36 89.6(3) . .
F31 P30 F36 179.5(4) . .
F34 P30 F36 89.7(3) . .
F32 P30 F36 90.7(3) . .
F33 P30 F36 89.6(3) . .
F45 P40 F41 90.0(6) . .
F45 P40 F44 91.9(5) . .
F41 P40 F44 89.8(5) . .
F45 P40 F42 89.7(5) . .
F41 P40 F42 89.8(5) . .
F44 P40 F42 178.4(6) . .
F45 P40 F43 175.6(6) . .
F41 P40 F43 92.8(5) . .
F44 P40 F43 91.5(5) . .
F42 P40 F43 87.0(5) . .
F45 P40 F46 88.7(5) . .
F41 P40 F46 178.5(6) . .
F44 P40 F46 89.4(5) . .
F42 P40 F46 91.1(6) . .
F43 P40 F46 88.5(5) . .
F55 P50 F51 91.3(8) . .
F55 P50 F54 91.4(7) . .
F51 P50 F54 89.9(7) . .
F55 P50 F52 90.2(7) . .
F51 P50 F52 90.7(7) . .
F54 P50 F52 178.3(9) . .
F55 P50 F53 176.2(9) . .
F51 P50 F53 91.3(8) . .
F54 P50 F53 91.4(7) . .
F52 P50 F53 87.0(7) . .
F55 P50 F56 88.6(7) . .
F51 P50 F56 179.4(8) . .
F54 P50 F56 89.5(7) . .
F52 P50 F56 89.9(7) . .
F53 P50 F56 88.8(7) . .

loop_
_geom_bond_atom_site_label_1
_geom_bond_atom_site_label_2
_geom_bond_distance
_geom_bond_site_symmetry_2
Cu1 N21 2.004(4) .
Cu1 N21 2.004(4) 3
Cu1 N1 2.021(3) 3
Cu1 N1 2.021(3) .
Cu1 N8 2.446(3) 3
Cu1 N8 2.446(3) .
N1 C2 1.334(5) .
N1 C6 1.353(5) .
C2 C3 1.395(6) .
C3 C4 1.368(8) .
C4 C5 1.386(7) .
C5 C6 1.374(6) .
C6 N7 1.423(6) .
N7 N8 1.246(5) .
N8 C9 1.450(7) .
N8 C9' 1.457(7) .
C9 N14 1.327(9) .
C9 C10 1.378(11) .
C10 C11 1.398(12) .
C11 C12 1.350(13) .
C12 C13 1.382(13) .
C13 N14 1.349(9) .
C9' N14' 1.335(9) .
C9' C10' 1.375(11) .
C10' C11' 1.404(13) .
C11' C12' 1.352(14) .
C12' C13' 1.385(14) .
C13' N14' 1.350(9) .
N21 C26 1.344(6) .
N21 C22 1.345(7) .
C22 C23 1.383(7) .
C23 C24 1.378(10) .
C24 C25 1.369(11) .
C25 C26 1.393(7) .
C26 C26 1.469(11) 3
P30 F35 1.594(4) .
P30 F31 1.596(4) .
P30 F34 1.596(3) .
P30 F32 1.597(3) .
P30 F33 1.599(4) .
P30 F36 1.601(4) .
P40 F45 1.584(6) .
P40 F41 1.587(7) .
P40 F44 1.592(6) .
P40 F42 1.601(6) .
P40 F43 1.607(6) .
P40 F46 1.611(7) .
P50 F55 1.588(8) .
P50 F51 1.592(8) .
P50 F54 1.593(7) .
P50 F52 1.598(8) .
P50 F53 1.605(8) .
P50 F56 1.610(8) .
